data_7204211
loop_
_publ_author_name
'Olivier J. Dautel'
'Marc Fourmigu\'e'

_publ_section_title
;
 Polyhalogenated BEDT-TTF through chlorination (SO2Cl2, Cl2) and
 fluorination (&#x00AE;Selectfluor, XeF2) of
 5,6-dihydro[1,3]dithiolo[4,5-b][1,4]dithiin-2-one
;
_journal_issue 24
_journal_name_full 'J. Chem. Soc., Perkin Trans. 1'
_journal_page_first 3399
_journal_page_last 3402
_journal_paper_doi 10.1039/b106144p
_journal_year 2001
_chemical_formula_sum 'C5 H Cl5 O S4'
_chemical_formula_weight 382.55
_chemical_name_systematic
; 
3a,5,5,6,7a-pentachloro-tetrahydro(1,3)dithiolo(4,5-b)(1,4)dithiin-2-one 
;
_space_group_IT_number 14
_symmetry_cell_setting monoclinic
_symmetry_space_group_name_Hall '-P 2yn'
_symmetry_space_group_name_H-M 'P 1 21/n 1'
_atom_sites_solution_hydrogens geom
_atom_sites_solution_primary direct
_atom_sites_solution_secondary difmap
_audit_creation_method SHELXL-97
_cell_angle_alpha 90.00
_cell_angle_beta 94.81(3)
_cell_angle_gamma 90.00
_cell_formula_units_Z 4
_cell_length_a 6.5432(13)
_cell_length_b 16.283(3)
_cell_length_c 11.420(2)
_cell_measurement_reflns_used 5929
_cell_measurement_temperature 293(2)
_cell_measurement_theta_max 25.6
_cell_measurement_theta_min 2.5
_cell_volume 1212.4(4)
_computing_cell_refinement 'SELECT, CELL, Stoe-IPDS'
_computing_data_collection 'EXPOSE, Stoe-IPDS'
_computing_data_reduction 'INTEGRATE, Stoe-IPDS'
_computing_structure_refinement 'SHELXL-97 (Sheldrick, 1997)'
_computing_structure_solution 'SHELXS-97 (Sheldrick, 1990)'
_diffrn_ambient_temperature 293(2)
_diffrn_detector_area_resol_mean 6.66
_diffrn_measured_fraction_theta_full 0.993
_diffrn_measured_fraction_theta_max 0.993
_diffrn_measurement_device_type Stoe-IPDS
_diffrn_measurement_method 'oscillation, phi incr. 1.4 deg.'
_diffrn_radiation_monochromator graphite
_diffrn_radiation_source 'fine-focus sealed tube'
_diffrn_radiation_type MoK\a
_diffrn_radiation_wavelength 0.71073
_diffrn_reflns_av_R_equivalents 0.0484
_diffrn_reflns_av_sigmaI/netI 0.0535
_diffrn_reflns_limit_h_max 7
_diffrn_reflns_limit_h_min -7
_diffrn_reflns_limit_k_max 19
_diffrn_reflns_limit_k_min 0
_diffrn_reflns_limit_l_max 13
_diffrn_reflns_limit_l_min 0
_diffrn_reflns_number 9445
_diffrn_reflns_theta_full 25.82
_diffrn_reflns_theta_max 25.82
_diffrn_reflns_theta_min 2.18
_exptl_absorpt_coefficient_mu 1.850
_exptl_absorpt_correction_T_max 0.9228
_exptl_absorpt_correction_T_min 0.6714
_exptl_absorpt_correction_type numerical
_exptl_absorpt_process_details 'FACEIT, Stoe-IPDS'
_exptl_crystal_colour colourless
_exptl_crystal_density_diffrn 2.096
_exptl_crystal_density_method 'not measured'
_exptl_crystal_description plate
_exptl_crystal_F_000 752
_exptl_crystal_size_max 0.39
_exptl_crystal_size_mid 0.15
_exptl_crystal_size_min 0.04
_refine_diff_density_max 0.498
_refine_diff_density_min -0.504
_refine_diff_density_rms 0.093
_refine_ls_extinction_method none
_refine_ls_goodness_of_fit_ref 0.892
_refine_ls_hydrogen_treatment none
_refine_ls_matrix_type full
_refine_ls_number_parameters 140
_refine_ls_number_reflns 2315
_refine_ls_number_restraints 0
_refine_ls_restrained_S_all 0.892
_refine_ls_R_factor_all 0.0655
_refine_ls_R_factor_gt 0.0379
_refine_ls_shift/su_max 0.001
_refine_ls_shift/su_mean 0.000
_refine_ls_structure_factor_coef Fsqd
_refine_ls_weighting_details 'calc w=1/[\s^2^(Fo^2^)+(0.0519P)^2^+0.0000P] where P=(Fo^2^+2Fc^2^)/3'
_refine_ls_weighting_scheme calc
_refine_ls_wR_factor_gt 0.0926
_refine_ls_wR_factor_ref 0.0983
_reflns_number_gt 1493
_reflns_number_total 2315
_reflns_threshold_expression >2sigma(I)
_cod_data_source_file b106144p.txt
_cod_data_source_block dop195mer
_cod_original_sg_symbol_H-M P2(1)/n
_cod_database_code 7204211

loop_
_symmetry_equiv_pos_as_xyz
'x, y, z'
'-x+1/2, y+1/2, -z+1/2'
'-x, -y, -z'
'x-1/2, -y-1/2, z-1/2'

loop_
_atom_site_label
_atom_site_type_symbol
_atom_site_fract_x
_atom_site_fract_y
_atom_site_fract_z
_atom_site_U_iso_or_equiv
_atom_site_adp_type
_atom_site_occupancy
_atom_site_symmetry_multiplicity
_atom_site_calc_flag
_atom_site_refinement_flags
_atom_site_disorder_assembly
_atom_site_disorder_group
S1 S 0.18034(15) 0.70916(6) 0.61865(8) 0.0279(2) Uani 1 1 d . . .
S2 S -0.14641(16) 0.70680(6) 0.83557(8) 0.0291(2) Uani 1 1 d . . .
Cl4 Cl -0.11284(17) 0.87723(6) 0.85752(8) 0.0360(3) Uani 1 1 d . . .
S3 S 0.16961(17) 0.88547(6) 0.62186(9) 0.0309(3) Uani 1 1 d . . .
Cl7 Cl 0.1868(2) 0.53514(7) 0.62600(11) 0.0499(3) Uani 1 1 d . . .
Cl5 Cl -0.1240(2) 0.53581(7) 0.84069(10) 0.0484(3) Uani 1 1 d . . .
S4 S -0.25447(16) 0.81594(6) 0.62197(9) 0.0300(3) Uani 1 1 d . . .
Cl6 Cl -0.2706(2) 0.60745(8) 0.61964(11) 0.0543(4) Uani 1 1 d . . .
Cl2 Cl 0.32440(16) 0.79993(7) 0.83629(9) 0.0365(3) Uani 1 1 d . . .
C1 C 0.1377(6) 0.7958(2) 0.7127(3) 0.0240(8) Uani 1 1 d . . .
C3 C -0.0925(6) 0.6197(2) 0.7431(3) 0.0292(9) Uani 1 1 d . . .
C2 C -0.0822(6) 0.7969(2) 0.7525(3) 0.0231(8) Uani 1 1 d . . .
C4 C 0.1299(6) 0.6223(2) 0.7111(3) 0.0279(9) Uani 1 1 d . . .
O1 O -0.1359(5) 0.92017(19) 0.4659(3) 0.0504(9) Uani 1 1 d . . .
C5 C -0.0834(7) 0.8817(2) 0.5525(3) 0.0316(10) Uani 1 1 d . . .
H1 H 0.258(8) 0.615(3) 0.814(4) 0.069(16) Uiso 1 1 d . . .

loop_
_atom_site_aniso_label
_atom_site_aniso_U_11
_atom_site_aniso_U_22
_atom_site_aniso_U_33
_atom_site_aniso_U_23
_atom_site_aniso_U_13
_atom_site_aniso_U_12
S1 0.0341(6) 0.0263(5) 0.0248(5) 0.0007(4) 0.0107(4) 0.0049(5)
S2 0.0357(6) 0.0260(5) 0.0273(5) 0.0032(4) 0.0124(4) -0.0008(5)
Cl4 0.0511(7) 0.0289(6) 0.0292(5) -0.0078(4) 0.0109(5) 0.0046(5)
S3 0.0371(6) 0.0275(6) 0.0282(5) 0.0082(4) 0.0034(5) -0.0058(5)
Cl7 0.0663(9) 0.0292(6) 0.0563(7) -0.0078(5) 0.0182(6) 0.0099(6)
Cl5 0.0615(8) 0.0282(6) 0.0569(8) 0.0116(5) 0.0132(6) -0.0083(5)
S4 0.0273(6) 0.0305(6) 0.0312(5) 0.0021(4) -0.0030(4) 0.0040(4)
Cl6 0.0516(8) 0.0514(8) 0.0568(8) -0.0037(6) -0.0141(6) -0.0073(6)
Cl2 0.0326(6) 0.0429(7) 0.0320(6) 0.0038(5) -0.0095(4) -0.0032(5)
C1 0.027(2) 0.0220(19) 0.0228(19) 0.0020(17) 0.0006(16) -0.0023(17)
C3 0.036(2) 0.026(2) 0.025(2) 0.0030(17) -0.0011(17) -0.0040(18)
C2 0.027(2) 0.022(2) 0.0198(18) -0.0019(16) 0.0022(15) 0.0001(17)
C4 0.034(2) 0.020(2) 0.030(2) -0.0018(17) 0.0057(18) 0.0029(18)
O1 0.073(2) 0.0402(19) 0.0350(17) 0.0143(15) -0.0130(16) -0.0037(17)
C5 0.045(3) 0.023(2) 0.026(2) -0.0013(18) -0.0010(19) 0.0049(19)

loop_
_atom_type_symbol
_atom_type_description
_atom_type_scat_dispersion_real
_atom_type_scat_dispersion_imag
_atom_type_scat_source
C C 0.0033 0.0016 'International Tables Vol C Tables 4.2.6.8 and 6.1.1.4'
H H 0.0000 0.0000 'International Tables Vol C Tables 4.2.6.8 and 6.1.1.4'
O O 0.0106 0.0060 'International Tables Vol C Tables 4.2.6.8 and 6.1.1.4'
S S 0.1246 0.1234 'International Tables Vol C Tables 4.2.6.8 and 6.1.1.4'
Cl Cl 0.1484 0.1585 'International Tables Vol C Tables 4.2.6.8 and 6.1.1.4'

loop_
_geom_angle_atom_site_label_1
_geom_angle_atom_site_label_2
_geom_angle_atom_site_label_3
_geom_angle
_geom_angle_site_symmetry_1
_geom_angle_site_symmetry_3
_geom_angle_publ_flag
C1 S1 C4 102.59(17) . . ?
C2 S2 C3 105.21(17) . . ?
C5 S3 C1 94.58(18) . . ?
C5 S4 C2 95.64(18) . . ?
C2 C1 Cl2 111.1(2) . . ?
C2 C1 S1 112.1(2) . . ?
Cl2 C1 S1 111.6(2) . . ?
C2 C1 S3 108.3(2) . . ?
Cl2 C1 S3 108.53(19) . . ?
S1 C1 S3 104.89(19) . . ?
C4 C3 Cl6 112.9(3) . . ?
C4 C3 Cl5 109.4(3) . . ?
Cl6 C3 Cl5 108.0(2) . . ?
C4 C3 S2 110.5(3) . . ?
Cl6 C3 S2 113.8(2) . . ?
Cl5 C3 S2 101.32(19) . . ?
C1 C2 Cl4 111.3(3) . . ?
C1 C2 S2 114.0(3) . . ?
Cl4 C2 S2 101.31(18) . . ?
C1 C2 S4 106.8(2) . . ?
Cl4 C2 S4 109.1(2) . . ?
S2 C2 S4 114.3(2) . . ?
C3 C4 Cl7 110.8(3) . . ?
C3 C4 S1 112.6(3) . . ?
Cl7 C4 S1 104.4(2) . . ?
O1 C5 S3 122.9(3) . . ?
O1 C5 S4 122.3(3) . . ?
S3 C5 S4 114.8(2) . . ?

loop_
_geom_bond_atom_site_label_1
_geom_bond_atom_site_label_2
_geom_bond_distance
_geom_bond_site_symmetry_2
_geom_bond_publ_flag
S1 C1 1.810(4) . ?
S1 C4 1.812(4) . ?
S2 C2 1.815(4) . ?
S2 C3 1.820(4) . ?
Cl4 C2 1.797(4) . ?
S3 C5 1.775(4) . ?
S3 C1 1.813(4) . ?
Cl7 C4 1.777(4) . ?
Cl5 C3 1.785(4) . ?
S4 C5 1.783(4) . ?
S4 C2 1.819(4) . ?
Cl6 C3 1.764(4) . ?
Cl2 C1 1.788(4) . ?
C1 C2 1.545(5) . ?
C3 C4 1.530(6) . ?
O1 C5 1.196(4) . ?

loop_
_cod_related_entry_id
_cod_related_entry_database
_cod_related_entry_code
1 ChemSpider 4401561
